data_4024305
loop_
_publ_author_name
'Eric Fillion'
'Ashraf Wilsily'
'Dan Fishlock'

_publ_section_title
;
Probing Persistent Intramolecular C-H...X (X = O, S, Br, Cl, and F)
Bonding in Solution Using Benzyl Meldrum's Acid Derivatives
;
_journal_name_full 'Journal of Organic Chemistry'
_journal_page_first 1259
_journal_page_last 1267
_journal_paper_doi 10.1021/jo802311w
_journal_volume 74
_journal_year 2009
_chemical_formula_sum 'C20 H26 O6'
_chemical_formula_weight 362.41
_chemical_name_systematic
; 
 ? 
;
_space_group_IT_number 14
_symmetry_cell_setting monoclinic
_symmetry_space_group_name_Hall '-P 2yn'
_symmetry_space_group_name_H-M 'P 1 21/n 1'
_atom_sites_solution_hydrogens geom
_atom_sites_solution_primary direct
_atom_sites_solution_secondary difmap
_audit_creation_method SHELXL-97
_cell_angle_alpha 90.00
_cell_angle_beta 97.923(7)
_cell_angle_gamma 90.00
_cell_formula_units_Z 4
_cell_length_a 8.017(3)
_cell_length_b 12.411(5)
_cell_length_c 18.403(7)
_cell_measurement_temperature 180(2)
_cell_volume 1813.6(11)
_computing_structure_refinement 'SHELXL-97 (Sheldrick, 1997)'
_computing_structure_solution 'SHELXS-97 (Sheldrick, 1990)'
_diffrn_ambient_temperature 296(2)
_diffrn_measured_fraction_theta_full 0.967
_diffrn_measured_fraction_theta_max 0.967
_diffrn_radiation_monochromator graphite
_diffrn_radiation_source 'fine-focus sealed tube'
_diffrn_radiation_type MoK\a
_diffrn_radiation_wavelength 0.71073
_diffrn_reflns_av_R_equivalents 0.0354
_diffrn_reflns_av_sigmaI/netI 0.0428
_diffrn_reflns_limit_h_max 10
_diffrn_reflns_limit_h_min -10
_diffrn_reflns_limit_k_max 16
_diffrn_reflns_limit_k_min -16
_diffrn_reflns_limit_l_max 21
_diffrn_reflns_limit_l_min -24
_diffrn_reflns_number 13217
_diffrn_reflns_theta_full 28.00
_diffrn_reflns_theta_max 28.00
_diffrn_reflns_theta_min 2.94
_exptl_absorpt_coefficient_mu 0.097
_exptl_absorpt_correction_T_max 0.9961
_exptl_absorpt_correction_T_min 0.9733
_exptl_absorpt_correction_type empirical
_exptl_absorpt_process_details 'APEX II'
_exptl_crystal_colour Colourless
_exptl_crystal_density_diffrn 1.327
_exptl_crystal_density_method 'not measured'
_exptl_crystal_description Plate
_exptl_crystal_F_000 776
_exptl_crystal_size_max 0.28
_exptl_crystal_size_mid 0.22
_exptl_crystal_size_min 0.04
_refine_diff_density_max 0.288
_refine_diff_density_min -0.331
_refine_diff_density_rms 0.063
_refine_ls_extinction_coef 0.0032(6)
_refine_ls_extinction_expression Fc^*^=kFc[1+0.001xFc^2^\l^3^/sin(2\q)]^-1/4^
_refine_ls_extinction_method SHELXL
_refine_ls_goodness_of_fit_ref 1.396
_refine_ls_hydrogen_treatment constr
_refine_ls_matrix_type full
_refine_ls_number_parameters 237
_refine_ls_number_reflns 4241
_refine_ls_number_restraints 0
_refine_ls_restrained_S_all 1.396
_refine_ls_R_factor_all 0.0806
_refine_ls_R_factor_gt 0.0556
_refine_ls_shift/su_max 0.000
_refine_ls_shift/su_mean 0.000
_refine_ls_structure_factor_coef Fsqd
_refine_ls_weighting_details 'calc w=1/[\s^2^(Fo^2^)+(0.0020P)^2^+0.9654P] where P=(Fo^2^+2Fc^2^)/3'
_refine_ls_weighting_scheme calc
_refine_ls_wR_factor_gt 0.1048
_refine_ls_wR_factor_ref 0.1257
_reflns_number_gt 3101
_reflns_number_total 4241
_reflns_threshold_expression >2sigma(I)
_cod_data_source_file jo802311w_si_014.cif
_cod_data_source_block aw-2-257c_0m
_cod_depositor_comments
;
The following automatic conversions were performed:
'_symmetry_cell_setting' value 'Monoclinic' changed to 'monoclinic'
according to '/home/saulius/struct/CIF-dictionaries/cif_core.dic'
dictionary named 'cif_core.dic' version 2.4.1 from 2010-06-29.

Automatic conversion script
Id: cif_fix_enum 1527 2010-12-29 10:47:43Z saulius 
;
_cod_original_sg_symbol_H-M P2_1/n
_cod_database_code 4024305

loop_
_symmetry_equiv_pos_as_xyz
'x, y, z'
'-x+1/2, y+1/2, -z+1/2'
'-x, -y, -z'
'x-1/2, -y-1/2, z-1/2'

loop_
_atom_site_label
_atom_site_type_symbol
_atom_site_fract_x
_atom_site_fract_y
_atom_site_fract_z
_atom_site_U_iso_or_equiv
_atom_site_adp_type
_atom_site_occupancy
_atom_site_symmetry_multiplicity
_atom_site_calc_flag
_atom_site_refinement_flags
_atom_site_disorder_assembly
_atom_site_disorder_group
O20 O 0.91045(19) 0.46604(12) 0.14076(8) 0.0314(4) Uani 1 1 d . . .
O18 O 0.7054(2) 0.40827(14) 0.02007(10) 0.0441(5) Uani 1 1 d . . .
O1 O 0.8365(2) 0.30460(12) 0.34759(9) 0.0360(4) Uani 1 1 d . . .
O3 O 1.0322(2) 0.43524(13) 0.39529(9) 0.0385(4) Uani 1 1 d . . .
O10 O 0.9120(2) 0.18748(12) 0.26876(10) 0.0399(4) Uani 1 1 d . . .
O9 O 1.2848(2) 0.42852(14) 0.36381(10) 0.0411(4) Uani 1 1 d . . .
C5 C 1.0544(3) 0.36076(16) 0.27555(12) 0.0258(4) Uani 1 1 d . . .
H5 H 0.9837 0.4184 0.2514 0.031 Uiso 1 1 calc R . .
C17 C 0.9324(3) 0.36548(17) 0.11058(12) 0.0284(5) Uani 1 1 d . . .
C11 C 1.1676(3) 0.32430(16) 0.21787(12) 0.0276(5) Uani 1 1 d . . .
C26 C 1.2814(3) 0.41915(17) 0.19961(13) 0.0327(5) Uani 1 1 d . . .
H26X H 1.2111 0.4758 0.1754 0.039 Uiso 1 1 calc R . .
H26Y H 1.3401 0.4484 0.2449 0.039 Uiso 1 1 calc R . .
C12 C 1.0494(3) 0.29290(17) 0.14735(12) 0.0280(5) Uani 1 1 d . . .
C16 C 0.8243(3) 0.33414(19) 0.04775(13) 0.0346(5) Uani 1 1 d . . .
C6 C 0.9305(3) 0.27542(17) 0.29479(12) 0.0299(5) Uani 1 1 d . . .
C4 C 1.1391(3) 0.40998(17) 0.34642(13) 0.0322(5) Uani 1 1 d . . .
C22 C 1.2837(3) 0.23143(18) 0.25021(14) 0.0344(5) Uani 1 1 d . . .
H22X H 1.3326 0.2514 0.2995 0.041 Uiso 1 1 calc R . .
H22Y H 1.2147 0.1680 0.2541 0.041 Uiso 1 1 calc R . .
C13 C 1.0543(3) 0.18965(18) 0.11717(14) 0.0350(5) Uani 1 1 d . . .
H13 H 1.1277 0.1388 0.1409 0.042 Uiso 1 1 calc R . .
C2 C 0.8547(3) 0.40984(19) 0.38064(14) 0.0376(6) Uani 1 1 d . . .
C7 C 0.7567(3) 0.49464(19) 0.33335(14) 0.0394(6) Uani 1 1 d . . .
H7X H 0.7981 0.4988 0.2869 0.059 Uiso 1 1 calc R . .
H7Y H 0.7703 0.5633 0.3575 0.059 Uiso 1 1 calc R . .
H7Z H 0.6395 0.4756 0.3256 0.059 Uiso 1 1 calc R . .
C25 C 1.4096(3) 0.3849(2) 0.15062(15) 0.0436(6) Uani 1 1 d . . .
H25X H 1.4757 0.4468 0.1397 0.052 Uiso 1 1 calc R . .
H25Y H 1.3517 0.3571 0.1047 0.052 Uiso 1 1 calc R . .
C14 C 0.9540(3) 0.16145(19) 0.05366(15) 0.0428(6) Uani 1 1 d . . .
H14 H 0.9635 0.0929 0.0343 0.051 Uiso 1 1 calc R . .
C15 C 0.8392(3) 0.2329(2) 0.01807(14) 0.0418(6) Uani 1 1 d . . .
H15 H 0.7727 0.2132 -0.0253 0.050 Uiso 1 1 calc R . .
C21 C 0.9351(3) 0.55824(19) 0.09574(14) 0.0438(6) Uani 1 1 d . . .
H21X H 0.9165 0.6231 0.1219 0.066 Uiso 1 1 calc R . .
H21Y H 0.8571 0.5552 0.0513 0.066 Uiso 1 1 calc R . .
H21Z H 1.0482 0.5579 0.0840 0.066 Uiso 1 1 calc R . .
C23 C 1.4268(3) 0.2010(2) 0.20699(16) 0.0430(6) Uani 1 1 d . . .
H23X H 1.5020 0.1510 0.2358 0.052 Uiso 1 1 calc R . .
H23Y H 1.3800 0.1648 0.1620 0.052 Uiso 1 1 calc R . .
C24 C 1.5260(3) 0.2983(2) 0.18821(17) 0.0473(7) Uani 1 1 d . . .
H24X H 1.6062 0.2767 0.1560 0.057 Uiso 1 1 calc R . .
H24Y H 1.5887 0.3275 0.2327 0.057 Uiso 1 1 calc R . .
C8 C 0.7961(4) 0.3989(2) 0.45434(16) 0.0547(8) Uani 1 1 d . . .
H8X H 0.8614 0.3445 0.4824 0.082 Uiso 1 1 calc R . .
H8Y H 0.6794 0.3788 0.4479 0.082 Uiso 1 1 calc R . .
H8Z H 0.8100 0.4665 0.4799 0.082 Uiso 1 1 calc R . .
C19 C 0.5800(4) 0.3722(3) -0.03729(16) 0.0588(8) Uani 1 1 d . . .
H19X H 0.5039 0.4303 -0.0523 0.088 Uiso 1 1 calc R . .
H19Y H 0.5186 0.3134 -0.0199 0.088 Uiso 1 1 calc R . .
H19Z H 0.6329 0.3487 -0.0783 0.088 Uiso 1 1 calc R . .

loop_
_atom_site_aniso_label
_atom_site_aniso_U_11
_atom_site_aniso_U_22
_atom_site_aniso_U_33
_atom_site_aniso_U_23
_atom_site_aniso_U_13
_atom_site_aniso_U_12
O20 0.0396(9) 0.0247(7) 0.0288(8) -0.0003(6) 0.0007(7) 0.0023(6)
O18 0.0452(10) 0.0485(11) 0.0344(10) -0.0004(8) -0.0097(8) -0.0076(8)
O1 0.0446(9) 0.0311(8) 0.0368(10) -0.0007(7) 0.0218(8) 0.0015(7)
O3 0.0412(9) 0.0437(10) 0.0305(9) -0.0061(7) 0.0048(7) 0.0076(8)
O10 0.0459(10) 0.0283(8) 0.0487(11) -0.0060(8) 0.0183(8) -0.0066(7)
O9 0.0371(9) 0.0428(10) 0.0406(10) -0.0006(8) -0.0041(8) -0.0012(8)
C5 0.0274(10) 0.0234(10) 0.0265(11) 0.0013(8) 0.0034(9) 0.0013(8)
C17 0.0344(11) 0.0266(10) 0.0256(11) -0.0028(9) 0.0091(9) -0.0053(9)
C11 0.0274(10) 0.0226(10) 0.0336(12) 0.0025(9) 0.0071(9) 0.0026(8)
C26 0.0300(11) 0.0288(11) 0.0394(14) 0.0057(10) 0.0056(10) -0.0016(9)
C12 0.0304(11) 0.0257(10) 0.0303(12) -0.0005(9) 0.0127(9) -0.0016(8)
C16 0.0369(12) 0.0374(13) 0.0302(13) -0.0001(10) 0.0066(10) -0.0074(10)
C6 0.0329(11) 0.0279(11) 0.0304(12) 0.0015(9) 0.0095(9) 0.0041(9)
C4 0.0388(13) 0.0257(11) 0.0318(13) 0.0045(9) 0.0042(10) 0.0042(9)
C22 0.0352(12) 0.0312(12) 0.0385(14) 0.0059(10) 0.0113(10) 0.0070(10)
C13 0.0374(12) 0.0287(11) 0.0424(14) -0.0053(10) 0.0180(11) -0.0034(10)
C2 0.0417(13) 0.0321(12) 0.0408(14) -0.0044(10) 0.0124(11) 0.0044(10)
C7 0.0392(13) 0.0356(12) 0.0447(15) -0.0029(11) 0.0108(11) 0.0076(10)
C25 0.0358(13) 0.0479(15) 0.0498(17) 0.0076(12) 0.0160(12) -0.0043(11)
C14 0.0501(15) 0.0309(12) 0.0520(17) -0.0145(12) 0.0237(13) -0.0110(11)
C15 0.0501(15) 0.0452(14) 0.0309(13) -0.0114(11) 0.0091(11) -0.0161(12)
C21 0.0573(16) 0.0308(12) 0.0389(15) 0.0059(11) -0.0094(12) -0.0042(11)
C23 0.0359(13) 0.0424(14) 0.0520(17) 0.0037(12) 0.0109(12) 0.0120(11)
C24 0.0315(13) 0.0554(16) 0.0583(18) 0.0008(14) 0.0177(12) 0.0033(12)
C8 0.070(2) 0.0516(17) 0.0471(18) -0.0008(14) 0.0240(15) 0.0144(15)
C19 0.0597(18) 0.070(2) 0.0408(17) 0.0028(15) -0.0129(14) -0.0163(16)

loop_
_atom_type_symbol
_atom_type_description
_atom_type_scat_dispersion_real
_atom_type_scat_dispersion_imag
_atom_type_scat_source
C C 0.0033 0.0016 'International Tables Vol C Tables 4.2.6.8 and 6.1.1.4'
H H 0.0000 0.0000 'International Tables Vol C Tables 4.2.6.8 and 6.1.1.4'
O O 0.0106 0.0060 'International Tables Vol C Tables 4.2.6.8 and 6.1.1.4'

loop_
_geom_angle_atom_site_label_1
_geom_angle_atom_site_label_2
_geom_angle_atom_site_label_3
_geom_angle
_geom_angle_site_symmetry_1
_geom_angle_site_symmetry_3
_geom_angle_publ_flag
C17 O20 C21 116.66(18) . . ?
C16 O18 C19 116.6(2) . . ?
C6 O1 C2 120.64(17) . . ?
C4 O3 C2 121.28(18) . . ?
C4 C5 C6 108.01(18) . . ?
C4 C5 C11 118.06(18) . . ?
C6 C5 C11 114.56(17) . . ?
O20 C17 C16 118.8(2) . . ?
O20 C17 C12 119.82(19) . . ?
C16 C17 C12 121.0(2) . . ?
C12 C11 C22 113.65(18) . . ?
C12 C11 C26 108.61(18) . . ?
C22 C11 C26 107.90(17) . . ?
C12 C11 C5 107.33(17) . . ?
C22 C11 C5 109.31(18) . . ?
C26 C11 C5 110.01(17) . . ?
C25 C26 C11 112.45(19) . . ?
C13 C12 C17 116.7(2) . . ?
C13 C12 C11 121.1(2) . . ?
C17 C12 C11 122.23(18) . . ?
O18 C16 C15 123.8(2) . . ?
O18 C16 C17 116.1(2) . . ?
C15 C16 C17 120.1(2) . . ?
O10 C6 O1 118.7(2) . . ?
O10 C6 C5 126.2(2) . . ?
O1 C6 C5 115.08(18) . . ?
O9 C4 O3 117.5(2) . . ?
O9 C4 C5 128.1(2) . . ?
O3 C4 C5 114.42(19) . . ?
C23 C22 C11 116.0(2) . . ?
C14 C13 C12 121.8(2) . . ?
O1 C2 O3 108.47(17) . . ?
O1 C2 C8 105.9(2) . . ?
O3 C2 C8 105.9(2) . . ?
O1 C2 C7 111.9(2) . . ?
O3 C2 C7 112.0(2) . . ?
C8 C2 C7 112.3(2) . . ?
C26 C25 C24 110.5(2) . . ?
C13 C14 C15 121.1(2) . . ?
C14 C15 C16 119.1(2) . . ?
C24 C23 C22 112.2(2) . . ?
C23 C24 C25 111.0(2) . . ?

loop_
_geom_bond_atom_site_label_1
_geom_bond_atom_site_label_2
_geom_bond_distance
_geom_bond_site_symmetry_2
_geom_bond_publ_flag
O20 C17 1.387(2) . ?
O20 C21 1.442(3) . ?
O18 C16 1.371(3) . ?
O18 C19 1.426(3) . ?
O1 C6 1.359(2) . ?
O1 C2 1.440(3) . ?
O3 C4 1.362(3) . ?
O3 C2 1.446(3) . ?
O10 C6 1.193(3) . ?
O9 C4 1.190(3) . ?
C5 C4 1.514(3) . ?
C5 C6 1.526(3) . ?
C5 C11 1.556(3) . ?
C17 C16 1.401(3) . ?
C17 C12 1.405(3) . ?
C11 C12 1.548(3) . ?
C11 C22 1.548(3) . ?
C11 C26 1.554(3) . ?
C26 C25 1.519(3) . ?
C12 C13 1.399(3) . ?
C16 C15 1.382(3) . ?
C22 C23 1.531(3) . ?
C13 C14 1.370(4) . ?
C2 C8 1.502(3) . ?
C2 C7 1.515(3) . ?
C25 C24 1.525(4) . ?
C14 C15 1.376(4) . ?
C23 C24 1.513(3) . ?

loop_
_cod_related_entry_id
_cod_related_entry_database
_cod_related_entry_code
1 ChemSpider 30658885
